data_3000631
loop_
_publ_author_name
'Yau, Marc Alec'
'Kosugi, Kento'
'Nakane, Takanori'
'Ohnishi, Yusuke'
'Harada, Mai'
'Kusaka, Shinpei'
'Kawamoto, Akihiro'
'Yamashita, Eiki'
'Kurisu, Genji'
'Matsuda, Ryotaro'
'Kitagawa, Yasutaka'
'Kambe, Tetsuya'
'Kondo, Mio'
'Masaoka, Shigeyuki'

_journal_name_full 'To be published'
_chemical_formula_sum 'C511.49 H378.32 Cl5.16 Cu4 N16'
_chemical_name_common CuBPPy
_chemical_name_systematic ((5,10,15,20-tetrakis(4-(7-tert-butyl)pyren-2-yl)phenyl)
_space_group_name_Hall '-P 1'
_space_group_name_H-M_alt 'P -1'
_cell_angle_alpha 78.497
_cell_angle_beta 71.688
_cell_angle_gamma 71.594
_cell_length_a 18.3560
_cell_length_b 21.8702
_cell_length_c 26.5178
_cell_measurement_temperature 100
_cell_volume 9529.916
_diffrn_ambient_temperature 100.00
_diffrn_radiation_type synchrotron
_diffrn_radiation_wavelength 0.700
_refine_ls_goodness_of_fit_ref 0.976
_refine_ls_R_factor_all 0.1078
_refine_ls_R_factor_gt 0.0817
_refine_ls_wR_factor_gt 0.2390
_refine_ls_wR_factor_ref 0.2595
_cod_database_code 3000631
_cod_hold_until_date 2026-06-29
_cod_depositor_requested_release_date 2026-06-29

loop_
_atom_site_label
_atom_site_fract_x
_atom_site_fract_y
_atom_site_fract_z
? ? ? ?
